data_7126877
loop_
_publ_author_name
'Zhang, Ling'
'Shi, Qiu'
'Cao, Tongxiang'
'Zhu, Shifa'

_publ_section_title
;
 Catalytic regio- and stereoselective intermolecular [5+2] cycloaddition
 via conjugative activation of oxidopyrylium.
;
_journal_issue 66
_journal_name_full 'Chemical communications (Cambridge, England)'
_journal_page_first 9533
_journal_page_last 9536
_journal_paper_doi 10.1039/d0cc04309e
_journal_volume 56
_journal_year 2020
_chemical_formula_moiety 'C23 H20 O3'
_chemical_formula_sum 'C23 H20 O3'
_chemical_formula_weight 344.39
_space_group_crystal_system orthorhombic
_space_group_IT_number 61
_space_group_name_Hall '-P 2ac 2ab'
_space_group_name_H-M_alt 'P b c a'
_atom_sites_solution_hydrogens geom
_atom_sites_solution_primary dual
_audit_creation_date 2019-06-15
_audit_creation_method
;
Olex2 1.2
(compiled 2018.05.29 svn.r3508 for OlexSys, GUI svn.r5506)
;
_audit_update_record
;
2020-02-17 deposited with the CCDC.	2020-07-10 downloaded from the CCDC.
;
_cell_angle_alpha 90
_cell_angle_beta 90
_cell_angle_gamma 90
_cell_formula_units_Z 8
_cell_length_a 6.8575(3)
_cell_length_b 17.6675(7)
_cell_length_c 29.0079(11)
_cell_measurement_reflns_used 3921
_cell_measurement_temperature 100.01(10)
_cell_measurement_theta_max 73.4170
_cell_measurement_theta_min 5.8570
_cell_volume 3514.4(2)
_computing_cell_refinement 'CrysAlisPro 1.171.38.43f (Rigaku OD, 2015)'
_computing_data_collection 'CrysAlisPro 1.171.38.43f (Rigaku OD, 2015)'
_computing_data_reduction 'CrysAlisPro 1.171.38.43f (Rigaku OD, 2015)'
_computing_molecular_graphics 'Olex2 (Dolomanov et al., 2009)'
_computing_publication_material 'Olex2 (Dolomanov et al., 2009)'
_computing_structure_refinement 'ShelXL (Sheldrick, 2015)'
_computing_structure_solution 'ShelXT (Sheldrick, 2015)'
_diffrn_ambient_environment N~2~
_diffrn_ambient_temperature 100.01(10)
_diffrn_detector 'CCD plate'
_diffrn_detector_area_resol_mean 5.2684
_diffrn_detector_type AtlasS2
_diffrn_measured_fraction_theta_full 1.000
_diffrn_measured_fraction_theta_max 0.965
_diffrn_measurement_details
;
List of Runs (angles in degrees, time in seconds):

  # Type    Start    End  Width  t~exp~   \w     \q     \k     \f   Frames
#--------------------------------------------------------------------------
  1  \w    -79.00 -41.00   1.00    1.00    --  -41.48  19.00-150.00   38
  2  \w    -16.00  32.00   1.00    1.00    --  -41.48  19.00-150.00   48
  3  \w    -90.00  -6.00   1.00    1.00    --  -41.48 125.00-120.00   84
  4  \w    125.00 177.00   1.00    1.00    --  106.95 100.00 135.00   52
  5  \w     41.00 129.00   1.00    1.00    --  106.95 -54.00 123.00   88
  6  \w     34.00  92.00   1.00    1.00    --  106.95 -77.00  90.00   58
  7  \w     26.00 108.00   1.00    1.00    --  106.95 -95.00 -90.00   82
;
_diffrn_measurement_device 'four-circle diffractometer'
_diffrn_measurement_device_type 'SuperNova, Dual, Cu at zero, AtlasS2'
_diffrn_measurement_method '\w scans'
_diffrn_orient_matrix_type 'CrysAlisPro convention (1999,Acta A55,543-557)'
_diffrn_orient_matrix_UB_11 0.1404212000
_diffrn_orient_matrix_UB_12 0.0098673000
_diffrn_orient_matrix_UB_13 -0.0410653000
_diffrn_orient_matrix_UB_21 0.0394116000
_diffrn_orient_matrix_UB_22 0.0823010000
_diffrn_orient_matrix_UB_23 0.0148752000
_diffrn_orient_matrix_UB_31 0.1709447000
_diffrn_orient_matrix_UB_32 -0.0270170000
_diffrn_orient_matrix_UB_33 0.0302080000
_diffrn_radiation_monochromator mirror
_diffrn_radiation_probe x-ray
_diffrn_radiation_type CuK\a
_diffrn_radiation_wavelength 1.54184
_diffrn_reflns_av_R_equivalents 0.0297
_diffrn_reflns_av_unetI/netI 0.0308
_diffrn_reflns_Laue_measured_fraction_full 1.000
_diffrn_reflns_Laue_measured_fraction_max 0.965
_diffrn_reflns_limit_h_max 8
_diffrn_reflns_limit_h_min -5
_diffrn_reflns_limit_k_max 18
_diffrn_reflns_limit_k_min -21
_diffrn_reflns_limit_l_max 36
_diffrn_reflns_limit_l_min -27
_diffrn_reflns_number 8491
_diffrn_reflns_point_group_measured_fraction_full 1.000
_diffrn_reflns_point_group_measured_fraction_max 0.965
_diffrn_reflns_theta_full 67.684
_diffrn_reflns_theta_max 73.656
_diffrn_reflns_theta_min 3.047
_diffrn_source 'micro-focus sealed X-ray tube'
_diffrn_source_type 'SuperNova (Cu) X-ray Source'
_exptl_absorpt_coefficient_mu 0.681
_exptl_absorpt_correction_T_max 1.00000
_exptl_absorpt_correction_T_min 0.92968
_exptl_absorpt_correction_type multi-scan
_exptl_absorpt_process_details
;
CrysAlisPro 1.171.38.43f (Rigaku Oxford Diffraction, 2015)
Empirical absorption correction using spherical harmonics,
 implemented in SCALE3 ABSPACK scaling algorithm.
;
_exptl_crystal_colour colourless
_exptl_crystal_colour_primary colourless
_exptl_crystal_density_diffrn 1.302
_exptl_crystal_description block
_exptl_crystal_F_000 1456
_exptl_crystal_size_max 0.13
_exptl_crystal_size_mid 0.12
_exptl_crystal_size_min 0.11
_refine_diff_density_max 0.228
_refine_diff_density_min -0.281
_refine_diff_density_rms 0.049
_refine_ls_extinction_method none
_refine_ls_goodness_of_fit_ref 1.084
_refine_ls_hydrogen_treatment constr
_refine_ls_matrix_type full
_refine_ls_number_parameters 237
_refine_ls_number_reflns 3431
_refine_ls_number_restraints 0
_refine_ls_restrained_S_all 1.084
_refine_ls_R_factor_all 0.0540
_refine_ls_R_factor_gt 0.0456
_refine_ls_shift/su_max 0.001
_refine_ls_shift/su_mean 0.000
_refine_ls_structure_factor_coef Fsqd
_refine_ls_weighting_details 'w=1/[\s^2^(Fo^2^)+(0.0475P)^2^+1.8585P] where P=(Fo^2^+2Fc^2^)/3'
_refine_ls_weighting_scheme calc
_refine_ls_wR_factor_gt 0.1110
_refine_ls_wR_factor_ref 0.1178
_reflns_Friedel_coverage 0.000
_reflns_number_gt 2922
_reflns_number_total 3431
_reflns_threshold_expression 'I > 2\s(I)'
_cod_data_source_file d0cc04309e2.cif
_cod_data_source_block exp_1846
_cod_depositor_comments 'Adding full bibliography for 7126875--7126877.cif.'
_cod_database_code 7126877
_shelx_shelxl_version_number 2018/3
_shelx_space_group_comment
;
The symmetry employed for this shelxl refinement is uniquely defined
by the following loop, which should always be used as a source of
symmetry information in preference to the above space-group names.
They are only intended as comments.
;
_reflns_odcompleteness_completeness 99.94
_reflns_odcompleteness_iscentric 1
_reflns_odcompleteness_theta 66.97
_olex2_refinement_description
;
1. Fixed Uiso
 At 1.2 times of:
  All C(H) groups, All C(H,H) groups
 At 1.5 times of:
  All C(H,H,H) groups
2.a Ternary CH refined with riding coordinates:
 C7(H7), C8(H8)
2.b Secondary CH2 refined with riding coordinates:
 C9(H9A,H9B)
2.c Aromatic/amide H refined with riding coordinates:
 C15(H15), C3(H3), C14(H14), C11(H11), C19(H19), C12(H12), C23(H23), C20(H20),
 C21(H21), C22(H22)
2.d Idealised Me refined as rotating group:
 C17(H17A,H17B,H17C), C16(H16A,H16B,H16C)
;
_olex2_submission_special_instructions 'No special instructions were received'
_oxdiff_exptl_absorpt_empirical_details
;
Empirical correction (ABSPACK) includes:
- Absorption correction using spherical harmonics
- Frame scaling
;
_oxdiff_exptl_absorpt_empirical_full_max 1.182
_oxdiff_exptl_absorpt_empirical_full_min 0.793

loop_
_space_group_symop_operation_xyz
'x, y, z'
'-x+1/2, -y, z+1/2'
'-x, y+1/2, -z+1/2'
'x+1/2, -y+1/2, -z'
'-x, -y, -z'
'x-1/2, y, -z-1/2'
'x, -y-1/2, z-1/2'
'-x-1/2, y-1/2, z'

loop_
_atom_site_label
_atom_site_type_symbol
_atom_site_fract_x
_atom_site_fract_y
_atom_site_fract_z
_atom_site_U_iso_or_equiv
_atom_site_adp_type
_atom_site_occupancy
_atom_site_site_symmetry_order
_atom_site_calc_flag
_atom_site_refinement_flags_posn
_atom_site_refinement_flags_adp
_atom_site_refinement_flags_occupancy
_atom_site_disorder_assembly
_atom_site_disorder_group
O1 O 0.34252(16) 0.67506(6) 0.53626(4) 0.0207(3) Uani 1 1 d . . . . .
O3 O 0.19832(16) 0.84728(6) 0.61918(4) 0.0211(3) Uani 1 1 d . . . . .
O2 O 0.62209(16) 0.73887(7) 0.60199(4) 0.0256(3) Uani 1 1 d . . . . .
C10 C 0.3246(2) 0.67258(9) 0.68202(5) 0.0189(3) Uani 1 1 d . . . . .
C2 C 0.1100(2) 0.74259(9) 0.57255(6) 0.0188(3) Uani 1 1 d . . . . .
C1 C 0.3045(2) 0.72714(9) 0.56992(6) 0.0197(3) Uani 1 1 d . . . . .
C4 C 0.1643(2) 0.65709(10) 0.51741(6) 0.0207(4) Uani 1 1 d . . . . .
C7 C 0.0415(2) 0.79493(9) 0.61000(6) 0.0202(4) Uani 1 1 d . . . . .
H7 H -0.079371 0.821077 0.601574 0.024 Uiso 1 1 calc R . . . .
C18 C 0.1668(2) 0.59893(10) 0.48190(6) 0.0222(4) Uani 1 1 d . . . . .
C5 C 0.4482(2) 0.75403(9) 0.60227(6) 0.0200(3) Uani 1 1 d . . . . .
C15 C 0.2685(2) 0.60827(9) 0.65777(6) 0.0210(3) Uani 1 1 d . . . . .
H15 H 0.170011 0.611959 0.635844 0.025 Uiso 1 1 calc R . . . .
C3 C 0.0179(2) 0.69686(9) 0.53878(6) 0.0205(3) Uani 1 1 d . . . . .
H3 H -0.114871 0.694320 0.532395 0.025 Uiso 1 1 calc R . . . .
C14 C 0.3563(3) 0.53874(10) 0.66561(6) 0.0228(4) Uani 1 1 d . . . . .
H14 H 0.315326 0.496593 0.649037 0.027 Uiso 1 1 calc R . . . .
C13 C 0.5054(2) 0.53116(10) 0.69803(6) 0.0227(4) Uani 1 1 d . . . . .
C6 C 0.3496(2) 0.80213(9) 0.64014(6) 0.0201(4) Uani 1 1 d . . . . .
C8 C 0.2336(2) 0.74962(9) 0.67456(5) 0.0192(3) Uani 1 1 d . . . . .
H8 H 0.233046 0.775273 0.704512 0.023 Uiso 1 1 calc R . . . .
C11 C 0.4743(2) 0.66444(10) 0.71433(6) 0.0232(4) Uani 1 1 d . . . . .
H11 H 0.515151 0.706478 0.731031 0.028 Uiso 1 1 calc R . . . .
C19 C -0.0070(3) 0.57385(10) 0.46212(6) 0.0255(4) Uani 1 1 d . . . . .
H19 H -0.124315 0.596773 0.470119 0.031 Uiso 1 1 calc R . . . .
C9 C 0.0220(2) 0.75218(9) 0.65598(6) 0.0209(4) Uani 1 1 d . . . . .
H9A H -0.028719 0.701540 0.651164 0.025 Uiso 1 1 calc R . . . .
H9B H -0.063198 0.779032 0.677074 0.025 Uiso 1 1 calc R . . . .
C17 C 0.4946(3) 0.85332(10) 0.66365(6) 0.0254(4) Uani 1 1 d . . . . .
H17A H 0.560326 0.883546 0.640957 0.038 Uiso 1 1 calc GR . . . .
H17B H 0.588333 0.823221 0.680032 0.038 Uiso 1 1 calc GR . . . .
H17C H 0.427553 0.885785 0.684930 0.038 Uiso 1 1 calc GR . . . .
C12 C 0.5629(2) 0.59531(10) 0.72203(6) 0.0263(4) Uani 1 1 d . . . . .
H12 H 0.662704 0.591753 0.743638 0.032 Uiso 1 1 calc R . . . .
C23 C 0.3419(3) 0.56455(11) 0.46871(6) 0.0279(4) Uani 1 1 d . . . . .
H23 H 0.459051 0.581127 0.481335 0.033 Uiso 1 1 calc R . . . .
C20 C -0.0056(3) 0.51507(11) 0.43068(6) 0.0297(4) Uani 1 1 d . . . . .
H20 H -0.122303 0.498394 0.417899 0.036 Uiso 1 1 calc R . . . .
C21 C 0.1681(3) 0.48070(11) 0.41800(6) 0.0306(4) Uani 1 1 d . . . . .
H21 H 0.168055 0.441009 0.396940 0.037 Uiso 1 1 calc R . . . .
C22 C 0.3419(3) 0.50598(11) 0.43698(6) 0.0329(4) Uani 1 1 d . . . . .
H22 H 0.459037 0.483506 0.428361 0.040 Uiso 1 1 calc R . . . .
C16 C 0.5983(3) 0.45513(11) 0.70655(7) 0.0329(4) Uani 1 1 d . . . . .
H16A H 0.518005 0.426291 0.727209 0.049 Uiso 1 1 calc GR . . . .
H16B H 0.724862 0.462172 0.720015 0.049 Uiso 1 1 calc GR . . . .
H16C H 0.611082 0.428499 0.677866 0.049 Uiso 1 1 calc GR . . . .

loop_
_atom_site_aniso_label
_atom_site_aniso_U_11
_atom_site_aniso_U_22
_atom_site_aniso_U_33
_atom_site_aniso_U_23
_atom_site_aniso_U_13
_atom_site_aniso_U_12
O1 0.0147(5) 0.0245(6) 0.0228(6) -0.0004(5) -0.0011(4) -0.0026(5)
O3 0.0140(5) 0.0184(6) 0.0310(6) 0.0015(5) -0.0047(5) -0.0020(5)
O2 0.0116(6) 0.0329(7) 0.0324(7) -0.0002(5) -0.0010(5) -0.0014(5)
C10 0.0143(8) 0.0217(8) 0.0209(7) 0.0011(6) 0.0016(6) -0.0017(7)
C2 0.0146(7) 0.0186(8) 0.0230(8) 0.0037(6) -0.0017(6) -0.0021(6)
C1 0.0155(8) 0.0208(8) 0.0228(8) 0.0008(6) -0.0002(6) -0.0022(7)
C4 0.0154(8) 0.0237(8) 0.0230(8) 0.0045(7) -0.0033(6) -0.0036(7)
C7 0.0130(8) 0.0199(8) 0.0278(8) -0.0004(7) -0.0035(6) -0.0016(6)
C18 0.0224(8) 0.0233(8) 0.0209(8) 0.0039(7) -0.0016(7) -0.0022(7)
C5 0.0138(8) 0.0220(8) 0.0242(8) 0.0032(6) -0.0007(6) -0.0032(7)
C15 0.0178(8) 0.0238(8) 0.0214(8) 0.0001(6) -0.0035(6) -0.0003(7)
C3 0.0150(7) 0.0226(8) 0.0239(8) 0.0038(6) -0.0033(6) -0.0024(7)
C14 0.0230(9) 0.0221(8) 0.0232(8) -0.0026(6) -0.0004(7) -0.0003(7)
C13 0.0191(8) 0.0263(9) 0.0227(8) 0.0017(7) 0.0023(7) 0.0051(7)
C6 0.0140(7) 0.0202(8) 0.0261(8) 0.0010(6) -0.0043(6) -0.0007(7)
C8 0.0138(7) 0.0209(8) 0.0229(8) -0.0018(6) -0.0002(6) -0.0019(7)
C11 0.0189(8) 0.0243(8) 0.0262(8) -0.0032(7) -0.0047(7) -0.0008(7)
C19 0.0241(9) 0.0283(9) 0.0242(8) 0.0033(7) -0.0048(7) -0.0014(8)
C9 0.0134(8) 0.0220(8) 0.0271(9) 0.0007(7) -0.0003(6) 0.0009(7)
C17 0.0205(8) 0.0232(8) 0.0326(9) -0.0002(7) -0.0056(7) -0.0050(7)
C12 0.0182(8) 0.0320(10) 0.0286(9) 0.0004(7) -0.0066(7) 0.0038(8)
C23 0.0236(9) 0.0310(10) 0.0290(9) -0.0020(7) 0.0019(7) -0.0044(8)
C20 0.0328(10) 0.0305(10) 0.0259(9) 0.0012(7) -0.0095(8) -0.0041(8)
C21 0.0401(11) 0.0286(9) 0.0230(8) -0.0018(7) -0.0014(8) -0.0031(9)
C22 0.0324(10) 0.0349(11) 0.0316(10) -0.0027(8) 0.0062(8) 0.0020(9)
C16 0.0321(10) 0.0318(10) 0.0350(10) -0.0010(8) -0.0026(8) 0.0126(9)

loop_
_atom_type_symbol
_atom_type_description
_atom_type_scat_dispersion_real
_atom_type_scat_dispersion_imag
_atom_type_scat_source
C C 0.0181 0.0091 'International Tables Vol C Tables 4.2.6.8 and 6.1.1.4'
H H 0.0000 0.0000 'International Tables Vol C Tables 4.2.6.8 and 6.1.1.4'
O O 0.0492 0.0322 'International Tables Vol C Tables 4.2.6.8 and 6.1.1.4'

loop_
_geom_angle_atom_site_label_1
_geom_angle_atom_site_label_2
_geom_angle_atom_site_label_3
_geom_angle
_geom_angle_site_symmetry_1
_geom_angle_site_symmetry_3
_geom_angle_publ_flag
C1 O1 C4 105.66(13) . . ?
C7 O3 C6 105.01(11) . . ?
C15 C10 C8 123.29(14) . . ?
C15 C10 C11 117.28(15) . . ?
C11 C10 C8 119.42(15) . . ?
C1 C2 C7 118.00(15) . . ?
C1 C2 C3 106.44(15) . . ?
C3 C2 C7 135.33(15) . . ?
O1 C1 C5 123.83(15) . . ?
C2 C1 O1 111.18(14) . . ?
C2 C1 C5 124.49(15) . . ?
O1 C4 C18 115.72(14) . . ?
O1 C4 C3 110.60(14) . . ?
C3 C4 C18 133.59(16) . . ?
O3 C7 C2 107.16(13) . . ?
O3 C7 C9 102.68(12) . . ?
C2 C7 C9 110.61(13) . . ?
C19 C18 C4 120.36(16) . . ?
C19 C18 C23 118.88(16) . . ?
C23 C18 C4 120.68(16) . . ?
O2 C5 C1 126.19(16) . . ?
O2 C5 C6 123.52(15) . . ?
C1 C5 C6 110.20(13) . . ?
C14 C15 C10 121.38(15) . . ?
C4 C3 C2 106.12(14) . . ?
C15 C14 C13 120.92(16) . . ?
C14 C13 C16 120.38(16) . . ?
C12 C13 C14 117.90(15) . . ?
C12 C13 C16 121.72(16) . . ?
O3 C6 C5 108.60(13) . . ?
O3 C6 C8 103.26(12) . . ?
O3 C6 C17 109.47(13) . . ?
C5 C6 C8 110.31(13) . . ?
C17 C6 C5 111.29(14) . . ?
C17 C6 C8 113.52(14) . . ?
C10 C8 C6 114.32(13) . . ?
C10 C8 C9 117.53(14) . . ?
C9 C8 C6 103.58(12) . . ?
C12 C11 C10 121.49(16) . . ?
C20 C19 C18 120.27(17) . . ?
C7 C9 C8 103.56(13) . . ?
C11 C12 C13 121.04(16) . . ?
C22 C23 C18 120.41(17) . . ?
C19 C20 C21 120.67(17) . . ?
C20 C21 C22 119.47(17) . . ?
C23 C22 C21 120.29(18) . . ?

loop_
_geom_bond_atom_site_label_1
_geom_bond_atom_site_label_2
_geom_bond_distance
_geom_bond_site_symmetry_2
_geom_bond_publ_flag
O1 C1 1.3667(19) . ?
O1 C4 1.3761(19) . ?
O3 C7 1.4431(19) . ?
O3 C6 1.4430(19) . ?
O2 C5 1.222(2) . ?
C10 C15 1.390(2) . ?
C10 C8 1.513(2) . ?
C10 C11 1.398(2) . ?
C2 C1 1.364(2) . ?
C2 C7 1.502(2) . ?
C2 C3 1.418(2) . ?
C1 C5 1.441(2) . ?
C4 C18 1.455(2) . ?
C4 C3 1.373(2) . ?
C7 C9 1.538(2) . ?
C18 C19 1.395(2) . ?
C18 C23 1.399(2) . ?
C5 C6 1.545(2) . ?
C15 C14 1.387(2) . ?
C14 C13 1.395(2) . ?
C13 C12 1.387(2) . ?
C13 C16 1.507(2) . ?
C6 C8 1.578(2) . ?
C6 C17 1.507(2) . ?
C8 C9 1.549(2) . ?
C11 C12 1.383(2) . ?
C19 C20 1.382(3) . ?
C23 C22 1.385(3) . ?
C20 C21 1.387(3) . ?
C21 C22 1.387(3) . ?
